data_7135975
loop_
_publ_author_name
'Garg, Anjali'
'Kumar, Raman'
'Kaur, Manpreet'
'Sharma, Anuj'

_publ_section_title
;
 Decarboxylative Alkylation of Unactivated Olefins via Photoinduced
 Fe-LMCT: Access to Alkylated Dihydropyrazoles/Tetrahydropyridazines
;
_journal_name_full 'Chemical Communications'
_journal_paper_doi 10.1039/D6CC02693A
_journal_year 2026
_chemical_formula_moiety 'C16 H22 N2 O'
_chemical_formula_sum 'C16 H22 N2 O'
_chemical_formula_weight 258.35
_space_group_crystal_system monoclinic
_space_group_IT_number 14
_space_group_name_Hall '-P 2yn'
_space_group_name_H-M_alt 'P 1 21/n 1'
_atom_sites_solution_hydrogens geom
_audit_creation_method SHELXL-2019/1
_audit_update_record
;
2026-04-09 deposited with the CCDC.	2026-06-23 downloaded from the CCDC.
;
_cell_angle_alpha 90
_cell_angle_beta 94.761(10)
_cell_angle_gamma 90
_cell_formula_units_Z 4
_cell_length_a 5.913(2)
_cell_length_b 11.952(4)
_cell_length_c 19.728(6)
_cell_measurement_reflns_used 4953
_cell_measurement_temperature 100(2)
_cell_measurement_theta_max 22.9723
_cell_measurement_theta_min 2.6829
_cell_volume 1389.4(8)
_computing_cell_refinement 'SAINT V8.40B (Bruker AXS LLC, 2019)'
_computing_data_collection 'Bruker APEX4 v2022.1-0'(Bruker AXS Inc., 2022)'
_computing_data_reduction 'SAINT V8.40B (Bruker AXS LLC, 2019)'
_computing_molecular_graphics 'shelXle (C.B. Huebschle, rev 1380)'
_computing_publication_material 'APEX4 v2022.1-0'(Bruker AXS Inc., 2022)'
_computing_structure_refinement 'SHELXL-2019/1 (Sheldrick, 2019)'
_computing_structure_solution 'XT, VERSION 2018/2'
_diffrn_ambient_temperature 100(2)
_diffrn_detector_area_resol_mean 7.3910
_diffrn_measured_fraction_theta_full 0.995
_diffrn_measured_fraction_theta_max 0.995
_diffrn_measurement_device_type 'Bruker D8 QUEST photon III C7'
_diffrn_measurement_method '\ f and \ w scans'
_diffrn_radiation_type MoK\a
_diffrn_radiation_wavelength 0.71073
_diffrn_reflns_av_R_equivalents 0.0816
_diffrn_reflns_av_unetI/netI 0.0526
_diffrn_reflns_Laue_measured_fraction_full 0.995
_diffrn_reflns_Laue_measured_fraction_max 0.995
_diffrn_reflns_limit_h_max 7
_diffrn_reflns_limit_h_min -7
_diffrn_reflns_limit_k_max 14
_diffrn_reflns_limit_k_min -14
_diffrn_reflns_limit_l_max 23
_diffrn_reflns_limit_l_min -23
_diffrn_reflns_number 21788
_diffrn_reflns_point_group_measured_fraction_full 0.995
_diffrn_reflns_point_group_measured_fraction_max 0.995
_diffrn_reflns_theta_full 25.132
_diffrn_reflns_theta_max 25.132
_diffrn_reflns_theta_min 2.683
_diffrn_source 'micro-focus sealed tube'
_exptl_absorpt_coefficient_mu 0.078
_exptl_absorpt_correction_T_max 1.00
_exptl_absorpt_correction_T_min 0.81
_exptl_absorpt_correction_type multi-scan
_exptl_absorpt_process_details
;
Krause, L., Herbst-Irmer, R., Sheldrick, G. M., Stalke, D. (2015).
"Comparison of silver and molybdenum microfocus X-ray sources for
single-crystal structure determination"
J. Appl. Cryst. 48, 3-10.
doi:10.1107/S1600576714022985
;
_exptl_crystal_colour 'lustrous light colourless'
_exptl_crystal_density_diffrn 1.235
_exptl_crystal_density_method 'not measured'
_exptl_crystal_description plate
_exptl_crystal_F_000 560
_exptl_crystal_size_max 0.200
_exptl_crystal_size_mid 0.060
_exptl_crystal_size_min 0.020
_refine_diff_density_max 0.234
_refine_diff_density_min -0.185
_refine_diff_density_rms 0.049
_refine_ls_extinction_method none
_refine_ls_goodness_of_fit_ref 1.092
_refine_ls_hydrogen_treatment constr
_refine_ls_matrix_type full
_refine_ls_number_parameters 176
_refine_ls_number_reflns 2456
_refine_ls_number_restraints 0
_refine_ls_restrained_S_all 1.092
_refine_ls_R_factor_all 0.0685
_refine_ls_R_factor_gt 0.0549
_refine_ls_shift/su_max 0.000
_refine_ls_shift/su_mean 0.000
_refine_ls_structure_factor_coef Fsqd
_refine_ls_weighting_details 'w=1/[\s^2^(Fo^2^)+(0.0331P)^2^+1.2567P] where P=(Fo^2^+2Fc^2^)/3'
_refine_ls_weighting_scheme calc
_refine_ls_wR_factor_gt 0.1237
_refine_ls_wR_factor_ref 0.1306
_reflns_Friedel_coverage 0.000
_reflns_number_gt 1994
_reflns_number_total 2456
_reflns_threshold_expression 'I > 2\s(I)'
_cod_data_source_file d6cc02693a2.cif
_cod_data_source_block AS_R_205_2765_0m_a
_cod_depositor_comments
;
The following automatic conversions were performed:

data item '_exptl_absorpt_correction_type' value 'Multi-Scan' was
changed to 'multi-scan' in accordance with the
/home/data/users/saulius/crontab/automatic-downloads/rss-feeds/RSC/lib/dictionaries/cif_core.dic
dictionary named 'cif_core.dic' version 2.4.2 last updated on
2011-04-26.

Automatic conversion script
Id: cif_fix_values 8170 2020-07-09 18:12:32Z antanas 
;
_cod_original_cell_volume 1389.5(8)
_cod_original_sg_symbol_H-M 'P 21/n'
_cod_database_code 7135975
_shelx_shelxl_version_number 2019/1
_shelx_space_group_comment
;
The symmetry employed for this shelxl refinement is uniquely defined
by the following loop, which should always be used as a source of
symmetry information in preference to the above space-group names.
They are only intended as comments.
;
_shelx_estimated_absorpt_t_min 0.985
_shelx_estimated_absorpt_t_max 0.998

loop_
_space_group_symop_operation_xyz
'x, y, z'
'-x+1/2, y+1/2, -z+1/2'
'-x, -y, -z'
'x-1/2, -y-1/2, z-1/2'

loop_
_atom_site_label
_atom_site_type_symbol
_atom_site_fract_x
_atom_site_fract_y
_atom_site_fract_z
_atom_site_U_iso_or_equiv
_atom_site_adp_type
_atom_site_occupancy
_atom_site_site_symmetry_order
_atom_site_calc_flag
_atom_site_refinement_flags_posn
_atom_site_refinement_flags_adp
_atom_site_refinement_flags_occupancy
_atom_site_disorder_assembly
_atom_site_disorder_group
O1 O 1.2967(3) 0.75682(13) 0.69039(8) 0.0310(4) Uani 1 1 d . . . . .
N1 N 0.8240(3) 0.59156(15) 0.63738(10) 0.0252(4) Uani 1 1 d . . . . .
N2 N 0.9718(3) 0.66062(15) 0.67647(9) 0.0246(4) Uani 1 1 d . . . . .
C1 C 0.5096(3) 0.46947(18) 0.64837(11) 0.0232(5) Uani 1 1 d . . . . .
C2 C 0.3309(3) 0.43709(18) 0.68589(12) 0.0253(5) Uani 1 1 d . . . . .
H2 H 0.325681 0.462973 0.731259 0.030 Uiso 1 1 calc R U . . .
C3 C 0.1602(4) 0.36726(19) 0.65754(12) 0.0270(5) Uani 1 1 d . . . . .
H3 H 0.040897 0.344338 0.683845 0.032 Uiso 1 1 calc R U . . .
C4 C 0.1641(4) 0.33144(19) 0.59142(12) 0.0284(6) Uani 1 1 d . . . . .
H4 H 0.045690 0.285153 0.571715 0.034 Uiso 1 1 calc R U . . .
C5 C 0.3418(4) 0.36298(19) 0.55328(12) 0.0283(5) Uani 1 1 d . . . . .
H5 H 0.344576 0.338062 0.507624 0.034 Uiso 1 1 calc R U . . .
C6 C 0.5138(4) 0.43051(18) 0.58191(12) 0.0254(5) Uani 1 1 d . . . . .
H6 H 0.636126 0.450574 0.556035 0.031 Uiso 1 1 calc R U . . .
C7 C 0.6870(3) 0.54678(18) 0.67699(11) 0.0228(5) Uani 1 1 d . . . . .
C8 C 0.9229(4) 0.66459(19) 0.74789(11) 0.0266(5) Uani 1 1 d . . . . .
H8A H 0.877783 0.740844 0.761001 0.032 Uiso 1 1 calc R U . . .
H8B H 1.055990 0.640604 0.778156 0.032 Uiso 1 1 calc R U . . .
C9 C 0.7240(3) 0.58136(18) 0.75082(12) 0.0233(5) Uani 1 1 d . . . . .
H9 H 0.587091 0.622624 0.763886 0.028 Uiso 1 1 calc R U . . .
C10 C 1.1613(4) 0.70387(18) 0.65203(12) 0.0248(5) Uani 1 1 d . . . . .
C11 C 0.7757(3) 0.48479(18) 0.80092(11) 0.0233(5) Uani 1 1 d . . . . .
H11A H 0.937831 0.464658 0.799982 0.028 Uiso 1 1 calc R U . . .
H11B H 0.685331 0.419040 0.784432 0.028 Uiso 1 1 calc R U . . .
C12 C 0.7285(3) 0.50663(18) 0.87514(11) 0.0239(5) Uani 1 1 d . . . . .
C13 C 0.8426(4) 0.61412(19) 0.90272(12) 0.0272(5) Uani 1 1 d . . . . .
H13A H 1.006457 0.609328 0.898916 0.041 Uiso 1 1 calc R U . . .
H13B H 0.813633 0.623669 0.950576 0.041 Uiso 1 1 calc R U . . .
H13C H 0.780632 0.678229 0.876334 0.041 Uiso 1 1 calc R U . . .
C14 C 1.1891(4) 0.6875(2) 0.57795(12) 0.0286(6) Uani 1 1 d . . . . .
H14A H 1.096148 0.742464 0.551351 0.043 Uiso 1 1 calc R U . . .
H14B H 1.140380 0.611830 0.564389 0.043 Uiso 1 1 calc R U . . .
H14C H 1.348883 0.697623 0.569603 0.043 Uiso 1 1 calc R U . . .
C15 C 0.4716(4) 0.5154(2) 0.88115(12) 0.0286(5) Uani 1 1 d . . . . .
H15A H 0.410595 0.579308 0.854376 0.043 Uiso 1 1 calc R U . . .
H15B H 0.443022 0.525997 0.928963 0.043 Uiso 1 1 calc R U . . .
H15C H 0.397270 0.446575 0.863961 0.043 Uiso 1 1 calc R U . . .
C16 C 0.8223(4) 0.4082(2) 0.91791(12) 0.0286(5) Uani 1 1 d . . . . .
H16A H 0.754794 0.338445 0.899555 0.043 Uiso 1 1 calc R U . . .
H16B H 0.784855 0.417804 0.965020 0.043 Uiso 1 1 calc R U . . .
H16C H 0.987472 0.404940 0.916614 0.043 Uiso 1 1 calc R U . . .

loop_
_atom_site_aniso_label
_atom_site_aniso_U_11
_atom_site_aniso_U_22
_atom_site_aniso_U_33
_atom_site_aniso_U_23
_atom_site_aniso_U_13
_atom_site_aniso_U_12
O1 0.0228(8) 0.0319(9) 0.0380(10) -0.0020(7) 0.0003(7) -0.0057(7)
N1 0.0180(9) 0.0248(10) 0.0322(11) 0.0003(8) -0.0009(8) -0.0020(8)
N2 0.0194(10) 0.0253(10) 0.0285(11) -0.0015(8) -0.0007(8) -0.0049(8)
C1 0.0169(11) 0.0217(11) 0.0304(13) 0.0030(9) -0.0020(9) 0.0037(9)
C2 0.0176(11) 0.0276(12) 0.0304(13) 0.0015(10) -0.0003(9) 0.0040(9)
C3 0.0161(11) 0.0293(13) 0.0355(14) 0.0042(10) 0.0009(9) -0.0006(9)
C4 0.0194(12) 0.0268(12) 0.0377(15) 0.0013(10) -0.0042(10) -0.0039(9)
C5 0.0252(12) 0.0279(13) 0.0314(14) -0.0020(10) -0.0010(10) -0.0018(10)
C6 0.0183(11) 0.0260(12) 0.0322(14) 0.0025(10) 0.0036(9) -0.0004(9)
C7 0.0147(11) 0.0225(12) 0.0310(13) 0.0030(9) 0.0005(9) 0.0039(9)
C8 0.0251(12) 0.0257(12) 0.0291(13) 0.0013(10) 0.0020(10) -0.0028(9)
C9 0.0138(10) 0.0234(12) 0.0326(13) -0.0004(10) 0.0020(9) 0.0015(9)
C10 0.0178(11) 0.0197(11) 0.0364(14) 0.0022(10) -0.0001(10) 0.0018(9)
C11 0.0144(11) 0.0237(12) 0.0316(13) 0.0002(9) 0.0002(9) -0.0004(9)
C12 0.0160(11) 0.0266(12) 0.0289(13) 0.0006(10) 0.0005(9) -0.0017(9)
C13 0.0195(11) 0.0309(13) 0.0310(13) -0.0045(10) 0.0008(9) 0.0020(10)
C14 0.0196(11) 0.0303(13) 0.0362(14) 0.0028(10) 0.0038(10) -0.0024(10)
C15 0.0183(12) 0.0351(14) 0.0327(14) 0.0002(11) 0.0034(10) -0.0004(10)
C16 0.0210(12) 0.0315(13) 0.0333(14) 0.0018(10) 0.0017(10) 0.0027(10)

loop_
_atom_type_symbol
_atom_type_description
_atom_type_scat_dispersion_real
_atom_type_scat_dispersion_imag
_atom_type_scat_source
C C 0.0033 0.0016 'International Tables Vol C Tables 4.2.6.8 and 6.1.1.4'
H H 0.0000 0.0000 'International Tables Vol C Tables 4.2.6.8 and 6.1.1.4'
N N 0.0061 0.0033 'International Tables Vol C Tables 4.2.6.8 and 6.1.1.4'
O O 0.0106 0.0060 'International Tables Vol C Tables 4.2.6.8 and 6.1.1.4'

loop_
_geom_angle_atom_site_label_1
_geom_angle_atom_site_label_2
_geom_angle_atom_site_label_3
_geom_angle
_geom_angle_site_symmetry_1
_geom_angle_site_symmetry_3
_geom_angle_publ_flag
C7 N1 N2 107.99(18) . . ?
C10 N2 N1 121.93(18) . . ?
C10 N2 C8 124.38(18) . . ?
N1 N2 C8 112.86(17) . . ?
C6 C1 C2 118.7(2) . . ?
C6 C1 C7 120.1(2) . . ?
C2 C1 C7 121.1(2) . . ?
C3 C2 C1 120.7(2) . . ?
C3 C2 H2 119.7 . . ?
C1 C2 H2 119.7 . . ?
C4 C3 C2 120.0(2) . . ?
C4 C3 H3 120.0 . . ?
C2 C3 H3 120.0 . . ?
C3 C4 C5 120.1(2) . . ?
C3 C4 H4 120.0 . . ?
C5 C4 H4 120.0 . . ?
C6 C5 C4 120.0(2) . . ?
C6 C5 H5 120.0 . . ?
C4 C5 H5 120.0 . . ?
C5 C6 C1 120.6(2) . . ?
C5 C6 H6 119.7 . . ?
C1 C6 H6 119.7 . . ?
N1 C7 C1 119.4(2) . . ?
N1 C7 C9 114.99(19) . . ?
C1 C7 C9 125.57(19) . . ?
N2 C8 C9 103.13(17) . . ?
N2 C8 H8A 111.1 . . ?
C9 C8 H8A 111.1 . . ?
N2 C8 H8B 111.1 . . ?
C9 C8 H8B 111.1 . . ?
H8A C8 H8B 109.1 . . ?
C7 C9 C11 114.84(18) . . ?
C7 C9 C8 100.95(17) . . ?
C11 C9 C8 113.39(18) . . ?
C7 C9 H9 109.1 . . ?
C11 C9 H9 109.1 . . ?
C8 C9 H9 109.1 . . ?
O1 C10 N2 119.4(2) . . ?
O1 C10 C14 123.3(2) . . ?
N2 C10 C14 117.22(19) . . ?
C9 C11 C12 116.37(18) . . ?
C9 C11 H11A 108.2 . . ?
C12 C11 H11A 108.2 . . ?
C9 C11 H11B 108.2 . . ?
C12 C11 H11B 108.2 . . ?
H11A C11 H11B 107.3 . . ?
C16 C12 C13 108.77(18) . . ?
C16 C12 C11 108.03(18) . . ?
C13 C12 C11 111.85(18) . . ?
C16 C12 C15 109.05(18) . . ?
C13 C12 C15 108.94(18) . . ?
C11 C12 C15 110.15(18) . . ?
C12 C13 H13A 109.5 . . ?
C12 C13 H13B 109.5 . . ?
H13A C13 H13B 109.5 . . ?
C12 C13 H13C 109.5 . . ?
H13A C13 H13C 109.5 . . ?
H13B C13 H13C 109.5 . . ?
C10 C14 H14A 109.5 . . ?
C10 C14 H14B 109.5 . . ?
H14A C14 H14B 109.5 . . ?
C10 C14 H14C 109.5 . . ?
H14A C14 H14C 109.5 . . ?
H14B C14 H14C 109.5 . . ?
C12 C15 H15A 109.5 . . ?
C12 C15 H15B 109.5 . . ?
H15A C15 H15B 109.5 . . ?
C12 C15 H15C 109.5 . . ?
H15A C15 H15C 109.5 . . ?
H15B C15 H15C 109.5 . . ?
C12 C16 H16A 109.5 . . ?
C12 C16 H16B 109.5 . . ?
H16A C16 H16B 109.5 . . ?
C12 C16 H16C 109.5 . . ?
H16A C16 H16C 109.5 . . ?
H16B C16 H16C 109.5 . . ?

loop_
_geom_bond_atom_site_label_1
_geom_bond_atom_site_label_2
_geom_bond_distance
_geom_bond_site_symmetry_2
_geom_bond_publ_flag
O1 C10 1.230(3) . ?
N1 C7 1.288(3) . ?
N1 N2 1.389(2) . ?
N2 C10 1.358(3) . ?
N2 C8 1.463(3) . ?
C1 C6 1.394(3) . ?
C1 C2 1.394(3) . ?
C1 C7 1.474(3) . ?
C2 C3 1.391(3) . ?
C2 H2 0.9500 . ?
C3 C4 1.375(3) . ?
C3 H3 0.9500 . ?
C4 C5 1.394(3) . ?
C4 H4 0.9500 . ?
C5 C6 1.382(3) . ?
C5 H5 0.9500 . ?
C6 H6 0.9500 . ?
C7 C9 1.512(3) . ?
C8 C9 1.545(3) . ?
C8 H8A 0.9900 . ?
C8 H8B 0.9900 . ?
C9 C11 1.534(3) . ?
C9 H9 1.0000 . ?
C10 C14 1.497(3) . ?
C11 C12 1.536(3) . ?
C11 H11A 0.9900 . ?
C11 H11B 0.9900 . ?
C12 C16 1.525(3) . ?
C12 C13 1.530(3) . ?
C12 C15 1.537(3) . ?
C13 H13A 0.9800 . ?
C13 H13B 0.9800 . ?
C13 H13C 0.9800 . ?
C14 H14A 0.9800 . ?
C14 H14B 0.9800 . ?
C14 H14C 0.9800 . ?
C15 H15A 0.9800 . ?
C15 H15B 0.9800 . ?
C15 H15C 0.9800 . ?
C16 H16A 0.9800 . ?
C16 H16B 0.9800 . ?
C16 H16C 0.9800 . ?

loop_
_geom_torsion_atom_site_label_1
_geom_torsion_atom_site_label_2
_geom_torsion_atom_site_label_3
_geom_torsion_atom_site_label_4
_geom_torsion
_geom_torsion_site_symmetry_1
_geom_torsion_site_symmetry_2
_geom_torsion_site_symmetry_3
_geom_torsion_site_symmetry_4
_geom_torsion_publ_flag
C7 N1 N2 C10 167.91(19) . . . . ?
C7 N1 N2 C8 -2.1(2) . . . . ?
C6 C1 C2 C3 0.0(3) . . . . ?
C7 C1 C2 C3 177.7(2) . . . . ?
C1 C2 C3 C4 -1.4(3) . . . . ?
C2 C3 C4 C5 1.4(3) . . . . ?
C3 C4 C5 C6 -0.1(3) . . . . ?
C4 C5 C6 C1 -1.3(3) . . . . ?
C2 C1 C6 C5 1.3(3) . . . . ?
C7 C1 C6 C5 -176.4(2) . . . . ?
N2 N1 C7 C1 179.63(18) . . . . ?
N2 N1 C7 C9 0.4(2) . . . . ?
C6 C1 C7 N1 10.8(3) . . . . ?
C2 C1 C7 N1 -166.9(2) . . . . ?
C6 C1 C7 C9 -170.1(2) . . . . ?
C2 C1 C7 C9 12.3(3) . . . . ?
C10 N2 C8 C9 -166.92(19) . . . . ?
N1 N2 C8 C9 2.8(2) . . . . ?
N1 C7 C9 C11 -121.1(2) . . . . ?
C1 C7 C9 C11 59.7(3) . . . . ?
N1 C7 C9 C8 1.3(2) . . . . ?
C1 C7 C9 C8 -177.90(19) . . . . ?
N2 C8 C9 C7 -2.3(2) . . . . ?
N2 C8 C9 C11 121.08(19) . . . . ?
N1 N2 C10 O1 -173.93(19) . . . . ?
C8 N2 C10 O1 -5.1(3) . . . . ?
N1 N2 C10 C14 8.3(3) . . . . ?
C8 N2 C10 C14 177.17(19) . . . . ?
C7 C9 C11 C12 -158.19(17) . . . . ?
C8 C9 C11 C12 86.5(2) . . . . ?
C9 C11 C12 C16 -171.88(17) . . . . ?
C9 C11 C12 C13 -52.2(2) . . . . ?
C9 C11 C12 C15 69.1(2) . . . . ?
